data_1565026
loop_
_publ_author_name
'Kumar, Priyaranjan'
'Butcher, Ray J.'
'Patra, Ashis K.'

_publ_section_title
;
 Ternary Co(II), Ni(II) and Cu(II) complexes containing dipyridophenazine
 and saccharin: Structures, reactivity, binding interactions with
 biomolecules and DNA damage activity
;
_journal_name_full 'Inorganica Chimica Acta'
_journal_page_first 119532
_journal_paper_doi 10.1016/j.ica.2020.119532
_journal_volume 506
_journal_year 2020
_chemical_formula_moiety 'C43 H26 Co N9 O4 S, Cl O4, 3(H2 O)'
_chemical_formula_sum 'C43 H32 Cl Co N9 O11 S'
_chemical_formula_weight 977.21
_space_group_crystal_system monoclinic
_space_group_IT_number 15
_space_group_name_Hall '-C 2yc'
_space_group_name_H-M_alt 'C 1 2/c 1'
_atom_sites_solution_hydrogens mixed
_audit_creation_method SHELXL-2014/7
_cell_angle_alpha 90
_cell_angle_beta 113.917(2)
_cell_angle_gamma 90
_cell_formula_units_Z 8
_cell_length_a 22.3513(11)
_cell_length_b 20.4595(11)
_cell_length_c 20.4784(11)
_cell_measurement_reflns_used 9892
_cell_measurement_temperature 100(2)
_cell_measurement_theta_max 23.67
_cell_measurement_theta_min 2.23
_cell_volume 8560.6(8)
_computing_cell_refinement 'Bruker SAINT'
_computing_data_collection 'Bruker APEX2'
_computing_data_reduction 'Bruker SAINT'
_computing_molecular_graphics 'Bruker SHELXTL (Sheldrick, 2008)'
_computing_publication_material 'Bruker SHELXTL (Sheldrick, 2008)'
_computing_structure_refinement 'SHELXL-2014/7 (Sheldrick, 2014)'
_computing_structure_solution 'SHELXT (Sheldrick, 2015)'
_diffrn_ambient_temperature 100(2)
_diffrn_measured_fraction_theta_full 0.997
_diffrn_measured_fraction_theta_max 0.997
_diffrn_measurement_device_type 'Bruker APEX-II CCD'
_diffrn_measurement_method '\f and \w scans'
_diffrn_radiation_type MoK\a
_diffrn_radiation_wavelength 0.71073
_diffrn_reflns_av_R_equivalents 0.0889
_diffrn_reflns_av_unetI/netI 0.0719
_diffrn_reflns_Laue_measured_fraction_full 0.997
_diffrn_reflns_Laue_measured_fraction_max 0.997
_diffrn_reflns_limit_h_max 26
_diffrn_reflns_limit_h_min -26
_diffrn_reflns_limit_k_max 24
_diffrn_reflns_limit_k_min -24
_diffrn_reflns_limit_l_max 24
_diffrn_reflns_limit_l_min -24
_diffrn_reflns_number 50581
_diffrn_reflns_point_group_measured_fraction_full 0.997
_diffrn_reflns_point_group_measured_fraction_max 0.997
_diffrn_reflns_theta_full 25.255
_diffrn_reflns_theta_max 25.255
_diffrn_reflns_theta_min 2.227
_exptl_absorpt_coefficient_mu 0.586
_exptl_absorpt_correction_T_max 0.7457
_exptl_absorpt_correction_T_min 0.6350
_exptl_absorpt_correction_type multi-scan
_exptl_absorpt_process_details 'Sadabs (Sheldrick, 1996)'
_exptl_crystal_colour yellow
_exptl_crystal_density_diffrn 1.516
_exptl_crystal_description block
_exptl_crystal_F_000 4008
_exptl_crystal_size_max 0.21
_exptl_crystal_size_mid 0.19
_exptl_crystal_size_min 0.16
_refine_diff_density_max 1.931
_refine_diff_density_min -1.170
_refine_diff_density_rms 0.134
_refine_ls_extinction_coef .
_refine_ls_extinction_method none
_refine_ls_goodness_of_fit_ref 1.064
_refine_ls_hydrogen_treatment mixed
_refine_ls_matrix_type full
_refine_ls_number_parameters 671
_refine_ls_number_reflns 7737
_refine_ls_number_restraints 953
_refine_ls_restrained_S_all 1.023
_refine_ls_R_factor_all 0.1406
_refine_ls_R_factor_gt 0.0958
_refine_ls_shift/su_max 0.037
_refine_ls_shift/su_mean 0.000
_refine_ls_structure_factor_coef Fsqd
_refine_ls_weighting_details 'w=1/[\s^2^(Fo^2^)+(0.1116P)^2^+123.2777P] where P=(Fo^2^+2Fc^2^)/3'
_refine_ls_weighting_scheme calc
_refine_ls_wR_factor_gt 0.2395
_refine_ls_wR_factor_ref 0.2651
_reflns_Friedel_coverage 0.000
_reflns_Friedel_fraction_full .
_reflns_Friedel_fraction_max .
_reflns_number_gt 5228
_reflns_number_total 7737
_reflns_threshold_expression 'I > 2\s(I)'
_cod_data_source_file ICA-2020-506-119532.cif
_cod_data_source_block 1
_cod_original_sg_symbol_H-M 'C 2/c'
_cod_database_code 1565026
_shelx_shelxl_version_number 2014/7
_shelx_space_group_comment
;
The symmetry employed for this shelxl refinement is uniquely defined
by the following loop, which should always be used as a source of
symmetry information in preference to the above space-group names.
They are only intended as comments.
;

loop_
_space_group_symop_operation_xyz
'x, y, z'
'-x, y, -z+1/2'
'x+1/2, y+1/2, z'
'-x+1/2, y+1/2, -z+1/2'
'-x, -y, -z'
'x, -y, z-1/2'
'-x+1/2, -y+1/2, -z'
'x+1/2, -y+1/2, z-1/2'

loop_
_atom_site_label
_atom_site_type_symbol
_atom_site_fract_x
_atom_site_fract_y
_atom_site_fract_z
_atom_site_U_iso_or_equiv
_atom_site_adp_type
_atom_site_occupancy
_atom_site_site_symmetry_order
_atom_site_calc_flag
_atom_site_refinement_flags_posn
_atom_site_refinement_flags_adp
_atom_site_refinement_flags_occupancy
_atom_site_disorder_assembly
_atom_site_disorder_group
Co Co 0.26980(4) 0.57772(4) 0.29740(4) 0.0247(2) Uani 1 1 d . U . . .
S1 S 0.35174(7) 0.44675(8) 0.38306(8) 0.0273(4) Uani 1 1 d . U . . .
O1 O 0.3262(2) 0.4531(2) 0.4359(2) 0.0342(11) Uani 1 1 d . U . . .
O2 O 0.3203(2) 0.3998(2) 0.3280(2) 0.0391(12) Uani 1 1 d . U . . .
O3 O 0.4341(2) 0.5878(2) 0.3435(2) 0.0371(11) Uani 1 1 d . U . . .
O1W O 0.3311(2) 0.6588(2) 0.3250(3) 0.0372(11) Uani 1 1 d D U . . .
H1W1 H 0.3699(10) 0.650(2) 0.345(3) 0.056 Uiso 1 1 d D U . . .
H1W2 H 0.3259(18) 0.6942(13) 0.340(3) 0.056 Uiso 1 1 d D U . . .
N1 N 0.3551(2) 0.5183(3) 0.3491(3) 0.0284(11) Uani 1 1 d . U . . .
N6 N 0.1955(2) 0.6443(3) 0.2316(3) 0.0264(11) Uani 1 1 d . U . . .
N7 N 0.2760(2) 0.5707(3) 0.1962(3) 0.0268(11) Uani 1 1 d . U . . .
N8 N 0.1217(3) 0.7559(3) 0.0062(3) 0.0392(14) Uani 1 1 d . U . . .
N9 N 0.2061(3) 0.6771(3) -0.0310(3) 0.0402(14) Uani 1 1 d . U . . .
C1 C 0.4366(3) 0.4335(3) 0.4211(3) 0.0259(13) Uani 1 1 d . U . . .
C2 C 0.4722(3) 0.3812(3) 0.4616(3) 0.0311(14) Uani 1 1 d . U . . .
H2A H 0.4512 0.3457 0.4736 0.037 Uiso 1 1 calc R U . . .
C3 C 0.5390(3) 0.3830(4) 0.4837(3) 0.0361(15) Uani 1 1 d . U . . .
H3A H 0.5650 0.3479 0.5110 0.043 Uiso 1 1 calc R U . . .
C4 C 0.5686(3) 0.4356(3) 0.4663(4) 0.0345(15) Uani 1 1 d . U . . .
H4A H 0.6148 0.4357 0.4818 0.041 Uiso 1 1 calc R U . . .
C5 C 0.5331(3) 0.4876(3) 0.4274(3) 0.0303(14) Uani 1 1 d . U . . .
H5A H 0.5543 0.5237 0.4166 0.036 Uiso 1 1 calc R U . . .
C6 C 0.4663(3) 0.4861(3) 0.4046(3) 0.0260(13) Uani 1 1 d . U . . .
C7 C 0.4177(3) 0.5361(3) 0.3627(3) 0.0279(13) Uani 1 1 d . U . . .
N2 N 0.2457(4) 0.5889(4) 0.3888(4) 0.0232(11) Uani 0.677(4) 1 d D U P A 1
N3 N 0.2024(4) 0.5010(4) 0.2828(4) 0.0290(13) Uani 0.677(4) 1 d D U P A 1
C8 C 0.2696(5) 0.6317(5) 0.4414(4) 0.0246(15) Uani 0.677(4) 1 d D U P A 1
H8A H 0.2995 0.6636 0.4390 0.029 Uiso 0.677(4) 1 calc R U P A 1
C9 C 0.2535(4) 0.6324(5) 0.4993(5) 0.0265(17) Uani 0.677(4) 1 d D U P A 1
H9A H 0.2722 0.6640 0.5359 0.032 Uiso 0.677(4) 1 calc R U P A 1
C10 C 0.2102(4) 0.5870(4) 0.5037(5) 0.0263(17) Uani 0.677(4) 1 d D U P A 1
H10A H 0.1987 0.5868 0.5436 0.032 Uiso 0.677(4) 1 calc R U P A 1
C11 C 0.1834(4) 0.5417(4) 0.4498(4) 0.0227(14) Uani 0.677(4) 1 d D U P A 1
C12 C 0.2033(4) 0.5447(4) 0.3927(4) 0.0239(13) Uani 0.677(4) 1 d D U P A 1
C13 C 0.1780(4) 0.4966(4) 0.3349(4) 0.0242(13) Uani 0.677(4) 1 d D U P A 1
C14 C 0.1326(4) 0.4492(5) 0.3320(5) 0.0299(15) Uani 0.677(4) 1 d D U P A 1
C15 C 0.1091(5) 0.4068(5) 0.2742(5) 0.0361(19) Uani 0.677(4) 1 d D U P A 1
H15A H 0.0761 0.3757 0.2699 0.043 Uiso 0.677(4) 1 calc R U P A 1
C16 C 0.1343(5) 0.4105(6) 0.2236(6) 0.043(2) Uani 0.677(4) 1 d D U P A 1
H16A H 0.1201 0.3811 0.1843 0.052 Uiso 0.677(4) 1 calc R U P A 1
C17 C 0.1809(5) 0.4579(5) 0.2303(5) 0.0367(19) Uani 0.677(4) 1 d D U P A 1
H17A H 0.1984 0.4594 0.1951 0.044 Uiso 0.677(4) 1 calc R U P A 1
C18 C 0.1366(4) 0.4913(4) 0.4481(5) 0.0274(15) Uani 0.677(4) 1 d D U P A 1
C19 C 0.1100(4) 0.4476(4) 0.3906(5) 0.0276(15) Uani 0.677(4) 1 d D U P A 1
N4 N 0.1200(4) 0.4901(4) 0.5045(4) 0.0356(16) Uani 0.677(4) 1 d D U P A 1
N5 N 0.0662(4) 0.4019(4) 0.3872(5) 0.0377(16) Uani 0.677(4) 1 d D U P A 1
C20 C 0.0742(2) 0.4428(3) 0.5009(3) 0.0414(18) Uani 0.677(4) 1 d DG U P A 1
C21 C 0.0547(3) 0.4399(4) 0.5572(3) 0.051(2) Uani 0.677(4) 1 d DG U P A 1
H21A H 0.0731 0.4691 0.5964 0.062 Uiso 0.677(4) 1 calc R U P A 1
C22 C 0.0084(4) 0.3941(4) 0.5563(4) 0.064(2) Uani 0.677(4) 1 d DG U P A 1
H22A H -0.0049 0.3921 0.5948 0.076 Uiso 0.677(4) 1 calc R U P A 1
C23 C -0.0184(3) 0.3513(4) 0.4990(5) 0.064(3) Uani 0.677(4) 1 d DG U P A 1
H23A H -0.0501 0.3201 0.4984 0.077 Uiso 0.677(4) 1 calc R U P A 1
C24 C 0.0011(3) 0.3542(3) 0.4427(4) 0.054(2) Uani 0.677(4) 1 d DG U P A 1
H24A H -0.0173 0.3250 0.4035 0.065 Uiso 0.677(4) 1 calc R U P A 1
C25 C 0.0474(3) 0.4000(3) 0.4436(3) 0.0396(17) Uani 0.677(4) 1 d DG U P A 1
N2A N 0.2377(8) 0.5794(8) 0.3791(8) 0.0232(11) Uani 0.323(4) 1 d D U P A 2
N3A N 0.2023(8) 0.4980(9) 0.2680(7) 0.0290(13) Uani 0.323(4) 1 d D U P A 2
C8A C 0.2563(9) 0.6204(9) 0.4336(8) 0.0246(15) Uani 0.323(4) 1 d D U P A 2
H8AA H 0.2857 0.6544 0.4350 0.029 Uiso 0.323(4) 1 calc R U P A 2
C9A C 0.2360(8) 0.6170(9) 0.4883(8) 0.0265(17) Uani 0.323(4) 1 d D U P A 2
H9AA H 0.2522 0.6471 0.5269 0.032 Uiso 0.323(4) 1 calc R U P A 2
C10A C 0.1920(8) 0.5697(8) 0.4867(9) 0.0263(17) Uani 0.323(4) 1 d D U P A 2
H10B H 0.1766 0.5666 0.5236 0.032 Uiso 0.323(4) 1 calc R U P A 2
C11A C 0.1706(7) 0.5269(8) 0.4300(7) 0.0227(14) Uani 0.323(4) 1 d D U P A 2
C12A C 0.1954(8) 0.5326(8) 0.3772(7) 0.0239(13) Uani 0.323(4) 1 d D U P A 2
C13A C 0.1743(8) 0.4880(8) 0.3156(7) 0.0242(13) Uani 0.323(4) 1 d D U P A 2
C14A C 0.1273(8) 0.4398(8) 0.3062(8) 0.0299(15) Uani 0.323(4) 1 d D U P A 2
C15A C 0.1101(9) 0.3994(9) 0.2463(9) 0.0361(19) Uani 0.323(4) 1 d D U P A 2
H15B H 0.0797 0.3647 0.2385 0.043 Uiso 0.323(4) 1 calc R U P A 2
C16A C 0.1381(9) 0.4112(10) 0.1993(10) 0.043(2) Uani 0.323(4) 1 d D U P A 2
H16B H 0.1253 0.3855 0.1572 0.052 Uiso 0.323(4) 1 calc R U P A 2
C17A C 0.1844(10) 0.4596(10) 0.2115(10) 0.0367(19) Uani 0.323(4) 1 d D U P A 2
H17B H 0.2039 0.4654 0.1784 0.044 Uiso 0.323(4) 1 calc R U P A 2
C18A C 0.1220(7) 0.4757(8) 0.4207(8) 0.0274(15) Uani 0.323(4) 1 d D U P A 2
C19A C 0.1032(7) 0.4323(8) 0.3627(8) 0.0276(15) Uani 0.323(4) 1 d D U P A 2
N4A N 0.1019(7) 0.4715(8) 0.4739(8) 0.0356(16) Uani 0.323(4) 1 d D U P A 2
N5A N 0.0584(7) 0.3852(8) 0.3533(8) 0.0377(16) Uani 0.323(4) 1 d D U P A 2
C20A C 0.0575(5) 0.4219(6) 0.4657(6) 0.0414(18) Uani 0.323(4) 1 d DG U P A 2
C21A C 0.0341(7) 0.4145(7) 0.5187(6) 0.051(2) Uani 0.323(4) 1 d DG U P A 2
H21B H 0.0473 0.4441 0.5577 0.062 Uiso 0.323(4) 1 calc R U P A 2
C22A C -0.0085(8) 0.3636(9) 0.5146(8) 0.064(2) Uani 0.323(4) 1 d DG U P A 2
H22B H -0.0244 0.3585 0.5508 0.076 Uiso 0.323(4) 1 calc R U P A 2
C23A C -0.0278(7) 0.3202(7) 0.4575(10) 0.064(3) Uani 0.323(4) 1 d DG U P A 2
H23B H -0.0569 0.2855 0.4548 0.077 Uiso 0.323(4) 1 calc R U P A 2
C24A C -0.0045(7) 0.3277(7) 0.4045(8) 0.054(2) Uani 0.323(4) 1 d DG U P A 2
H24B H -0.0176 0.2980 0.3655 0.065 Uiso 0.323(4) 1 calc R U P A 2
C25A C 0.0382(6) 0.3785(6) 0.4086(6) 0.0396(17) Uani 0.323(4) 1 d DG U P A 2
C26 C 0.1552(3) 0.6784(3) 0.2504(3) 0.0336(15) Uani 1 1 d . U . . .
H26A H 0.1552 0.6711 0.2962 0.040 Uiso 1 1 calc R U . . .
C27 C 0.1125(4) 0.7251(4) 0.2056(4) 0.0425(17) Uani 1 1 d . U . . .
H27A H 0.0831 0.7482 0.2202 0.051 Uiso 1 1 calc R U . . .
C28 C 0.1136(3) 0.7366(3) 0.1412(4) 0.0384(16) Uani 1 1 d . U . . .
H28A H 0.0852 0.7684 0.1103 0.046 Uiso 1 1 calc R U . . .
C29 C 0.1562(3) 0.7021(3) 0.1198(3) 0.0299(14) Uani 1 1 d . U . . .
C30 C 0.1960(3) 0.6552(3) 0.1666(3) 0.0240(12) Uani 1 1 d . U . . .
C31 C 0.2395(3) 0.6144(3) 0.1474(3) 0.0268(13) Uani 1 1 d . U . . .
C32 C 0.2408(3) 0.6211(3) 0.0800(3) 0.0301(13) Uani 1 1 d . U . . .
C33 C 0.2814(3) 0.5777(4) 0.0628(3) 0.0349(15) Uani 1 1 d . U . . .
H33A H 0.2837 0.5796 0.0175 0.042 Uiso 1 1 calc R U . . .
C34 C 0.3169(3) 0.5335(4) 0.1121(4) 0.0376(16) Uani 1 1 d . U . . .
H34A H 0.3440 0.5035 0.1012 0.045 Uiso 1 1 calc R U . . .
C35 C 0.3144(3) 0.5310(4) 0.1787(4) 0.0358(15) Uani 1 1 d . U . . .
H35A H 0.3408 0.5000 0.2128 0.043 Uiso 1 1 calc R U . . .
C36 C 0.1588(3) 0.7111(3) 0.0495(3) 0.0312(14) Uani 1 1 d . U . . .
C37 C 0.2013(3) 0.6707(3) 0.0317(3) 0.0303(13) Uani 1 1 d . U . . .
C38 C 0.1255(4) 0.7630(4) -0.0569(4) 0.0471(17) Uani 1 1 d . U . . .
C39 C 0.0847(5) 0.8105(4) -0.1070(4) 0.064(2) Uani 1 1 d . U . . .
H39A H 0.0554 0.8369 -0.0955 0.077 Uiso 1 1 calc R U . . .
C40 C 0.0891(5) 0.8166(5) -0.1716(4) 0.070(2) Uani 1 1 d . U . . .
H40A H 0.0622 0.8478 -0.2050 0.084 Uiso 1 1 calc R U . . .
C41 C 0.1318(5) 0.7786(4) -0.1895(4) 0.066(2) Uani 1 1 d . U . . .
H41A H 0.1332 0.7849 -0.2349 0.080 Uiso 1 1 calc R U . . .
C42 C 0.1728(4) 0.7315(4) -0.1433(4) 0.060(2) Uani 1 1 d . U . . .
H42A H 0.2019 0.7063 -0.1564 0.072 Uiso 1 1 calc R U . . .
C43 C 0.1693(4) 0.7229(4) -0.0756(4) 0.0461(16) Uani 1 1 d . U . . .
Cl1 Cl 0.10472(10) 0.74250(12) 0.40021(10) 0.0554(5) Uani 1 1 d . U . . .
O11 O 0.1314(3) 0.7516(3) 0.4760(3) 0.0625(16) Uani 1 1 d . U . . .
O12 O 0.0951(4) 0.6733(3) 0.3794(4) 0.085(2) Uani 1 1 d . U . . .
O13 O 0.1495(4) 0.7663(4) 0.3756(4) 0.102(2) Uani 1 1 d . U . . .
O14 O 0.0440(3) 0.7735(4) 0.3702(4) 0.096(2) Uani 1 1 d . U . . .
O2W O 0.3231(3) 0.7794(3) 0.3751(3) 0.0640(17) Uani 1 1 d D . . . .
H2W1 H 0.332(3) 0.777(3) 0.4182(10) 0.096 Uiso 1 1 d D U . . .
H2W2 H 0.2882(16) 0.802(2) 0.360(3) 0.096 Uiso 1 1 d D U . . .
O3W O 0.2178(3) 0.8594(3) 0.3164(3) 0.0589(16) Uani 1 1 d D . . . .
H3W1 H 0.204(3) 0.863(3) 0.2729(10) 0.088 Uiso 1 1 d D U . . .
H3W2 H 0.1973(19) 0.8284(17) 0.3230(19) 0.088 Uiso 1 1 d D U . . .
O4W O 0.0000 1.0009(4) 0.2500 0.066(2) Uani 1 2 d DS T P . .
H4W1 H -0.0190(17) 1.0097(16) 0.2758(17) 0.099 Uiso 0.5 1 d D U P . .
H4W2 H 0.0000 0.9597(9) 0.2500 0.099 Uiso 1 2 d DS U P . .
O5W O -0.0264(4) 0.5496(4) 0.2960(4) 0.087(4) Uani 0.5 1 d D U P . .
H5W2 H -0.0224(5) 0.5734(7) 0.2657(4) 0.131 Uiso 0.5 1 d D U P . .
H5W1 H -0.0475(4) 0.5713(8) 0.3129(4) 0.131 Uiso 0.5 1 d D U P . .

loop_
_atom_site_aniso_label
_atom_site_aniso_U_11
_atom_site_aniso_U_22
_atom_site_aniso_U_33
_atom_site_aniso_U_23
_atom_site_aniso_U_13
_atom_site_aniso_U_12
Co 0.0247(4) 0.0290(4) 0.0200(4) 0.0022(4) 0.0087(3) 0.0028(4)
S1 0.0258(7) 0.0277(8) 0.0266(7) 0.0026(6) 0.0088(6) 0.0000(6)
O1 0.033(2) 0.037(3) 0.035(2) 0.0055(19) 0.0163(17) 0.000(2)
O2 0.036(2) 0.036(3) 0.038(2) -0.004(2) 0.0078(19) -0.004(2)
O3 0.029(2) 0.039(2) 0.046(3) 0.014(2) 0.0185(19) 0.0015(19)
O1W 0.029(2) 0.036(2) 0.045(3) -0.004(2) 0.0143(19) -0.0037(19)
N1 0.024(2) 0.033(3) 0.026(2) 0.006(2) 0.0082(17) 0.0026(18)
N6 0.029(2) 0.029(3) 0.020(2) 0.0002(18) 0.0081(17) 0.005(2)
N7 0.024(2) 0.031(3) 0.024(2) -0.0057(19) 0.0089(17) -0.0016(19)
N8 0.050(3) 0.036(3) 0.023(2) 0.003(2) 0.005(2) -0.007(2)
N9 0.048(3) 0.054(3) 0.018(2) -0.010(2) 0.012(2) -0.027(3)
C1 0.030(3) 0.027(3) 0.019(3) -0.007(2) 0.008(2) 0.001(2)
C2 0.036(3) 0.026(3) 0.027(3) -0.003(2) 0.009(2) 0.001(2)
C3 0.035(3) 0.037(3) 0.030(3) -0.006(3) 0.006(2) 0.004(3)
C4 0.025(3) 0.038(3) 0.036(3) -0.007(3) 0.009(2) 0.005(2)
C5 0.028(3) 0.031(3) 0.031(3) -0.003(3) 0.011(2) 0.002(2)
C6 0.028(2) 0.031(3) 0.018(3) -0.003(2) 0.0077(19) 0.001(2)
C7 0.026(2) 0.034(3) 0.024(3) 0.002(2) 0.010(2) 0.002(2)
N2 0.019(2) 0.025(3) 0.023(2) 0.0022(18) 0.0065(17) 0.0004(18)
N3 0.024(2) 0.032(2) 0.030(2) 0.000(2) 0.0087(18) 0.0022(19)
C8 0.021(3) 0.026(3) 0.026(2) 0.000(2) 0.009(2) -0.004(3)
C9 0.023(3) 0.030(4) 0.026(3) -0.004(2) 0.010(2) -0.010(3)
C10 0.022(3) 0.029(4) 0.027(3) -0.001(2) 0.009(2) -0.008(3)
C11 0.017(3) 0.023(3) 0.024(3) 0.002(2) 0.004(2) -0.002(2)
C12 0.020(2) 0.023(3) 0.026(2) 0.003(2) 0.0066(19) 0.001(2)
C13 0.016(2) 0.022(3) 0.028(3) 0.002(2) 0.0023(19) 0.0052(19)
C14 0.020(3) 0.028(3) 0.034(3) 0.003(2) 0.003(2) 0.002(2)
C15 0.031(3) 0.032(3) 0.038(3) -0.001(3) 0.006(2) -0.002(3)
C16 0.037(3) 0.047(4) 0.039(4) -0.009(3) 0.009(3) -0.010(3)
C17 0.033(3) 0.038(3) 0.037(3) -0.006(3) 0.012(3) -0.002(2)
C18 0.017(3) 0.025(3) 0.035(3) 0.006(2) 0.006(2) -0.001(2)
C19 0.016(3) 0.024(3) 0.036(3) 0.004(2) 0.002(2) 0.001(2)
N4 0.023(3) 0.041(4) 0.042(3) 0.013(3) 0.013(2) 0.004(2)
N5 0.018(3) 0.031(3) 0.052(3) 0.014(3) 0.002(2) 0.000(2)
C20 0.021(3) 0.044(4) 0.055(3) 0.026(3) 0.011(2) 0.004(3)
C21 0.022(3) 0.069(5) 0.058(4) 0.034(3) 0.012(3) 0.008(3)
C22 0.032(4) 0.081(5) 0.076(5) 0.038(4) 0.021(3) -0.001(4)
C23 0.028(4) 0.082(6) 0.079(4) 0.036(4) 0.018(3) 0.002(4)
C24 0.022(3) 0.058(5) 0.071(4) 0.032(3) 0.007(3) 0.002(3)
C25 0.011(3) 0.043(4) 0.054(3) 0.026(3) 0.002(2) 0.009(2)
N2A 0.019(2) 0.025(3) 0.023(2) 0.0022(18) 0.0065(17) 0.0004(18)
N3A 0.024(2) 0.032(2) 0.030(2) 0.000(2) 0.0087(18) 0.0022(19)
C8A 0.021(3) 0.026(3) 0.026(2) 0.000(2) 0.009(2) -0.004(3)
C9A 0.023(3) 0.030(4) 0.026(3) -0.004(2) 0.010(2) -0.010(3)
C10A 0.022(3) 0.029(4) 0.027(3) -0.001(2) 0.009(2) -0.008(3)
C11A 0.017(3) 0.023(3) 0.024(3) 0.002(2) 0.004(2) -0.002(2)
C12A 0.020(2) 0.023(3) 0.026(2) 0.003(2) 0.0066(19) 0.001(2)
C13A 0.016(2) 0.022(3) 0.028(3) 0.002(2) 0.0023(19) 0.0052(19)
C14A 0.020(3) 0.028(3) 0.034(3) 0.003(2) 0.003(2) 0.002(2)
C15A 0.031(3) 0.032(3) 0.038(3) -0.001(3) 0.006(2) -0.002(3)
C16A 0.037(3) 0.047(4) 0.039(4) -0.009(3) 0.009(3) -0.010(3)
C17A 0.033(3) 0.038(3) 0.037(3) -0.006(3) 0.012(3) -0.002(2)
C18A 0.017(3) 0.025(3) 0.035(3) 0.006(2) 0.006(2) -0.001(2)
C19A 0.016(3) 0.024(3) 0.036(3) 0.004(2) 0.002(2) 0.001(2)
N4A 0.023(3) 0.041(4) 0.042(3) 0.013(3) 0.013(2) 0.004(2)
N5A 0.018(3) 0.031(3) 0.052(3) 0.014(3) 0.002(2) 0.000(2)
C20A 0.021(3) 0.044(4) 0.055(3) 0.026(3) 0.011(2) 0.004(3)
C21A 0.022(3) 0.069(5) 0.058(4) 0.034(3) 0.012(3) 0.008(3)
C22A 0.032(4) 0.081(5) 0.076(5) 0.038(4) 0.021(3) -0.001(4)
C23A 0.028(4) 0.082(6) 0.079(4) 0.036(4) 0.018(3) 0.002(4)
C24A 0.022(3) 0.058(5) 0.071(4) 0.032(3) 0.007(3) 0.002(3)
C25A 0.011(3) 0.043(4) 0.054(3) 0.026(3) 0.002(2) 0.009(2)
C26 0.042(3) 0.035(3) 0.026(3) 0.002(2) 0.016(2) 0.012(3)
C27 0.053(4) 0.041(4) 0.036(3) 0.005(3) 0.019(3) 0.019(3)
C28 0.045(3) 0.037(4) 0.030(3) 0.008(3) 0.012(2) 0.017(3)
C29 0.035(3) 0.027(3) 0.023(2) -0.001(2) 0.006(2) -0.002(2)
C30 0.024(3) 0.027(3) 0.018(2) -0.005(2) 0.0048(19) -0.004(2)
C31 0.023(3) 0.034(3) 0.022(2) -0.006(2) 0.0077(19) -0.006(2)
C32 0.028(3) 0.043(3) 0.021(2) -0.009(2) 0.011(2) -0.010(2)
C33 0.030(3) 0.050(4) 0.027(3) -0.012(3) 0.013(2) -0.007(3)
C34 0.031(3) 0.050(4) 0.033(3) -0.019(3) 0.014(2) -0.002(3)
C35 0.031(3) 0.041(4) 0.035(3) -0.011(3) 0.013(2) 0.003(3)
C36 0.036(3) 0.033(3) 0.020(2) -0.004(2) 0.007(2) -0.010(2)
C37 0.031(3) 0.038(3) 0.021(2) -0.008(2) 0.009(2) -0.016(2)
C38 0.065(4) 0.043(4) 0.024(3) 0.000(2) 0.007(2) -0.028(3)
C39 0.087(5) 0.056(4) 0.032(3) 0.010(3) 0.006(3) -0.021(4)
C40 0.108(6) 0.053(5) 0.033(3) 0.006(3) 0.012(3) -0.039(4)
C41 0.102(5) 0.059(4) 0.026(3) -0.001(3) 0.013(3) -0.051(4)
C42 0.083(5) 0.069(5) 0.027(3) -0.006(3) 0.022(3) -0.047(4)
C43 0.061(4) 0.050(4) 0.022(3) -0.002(2) 0.011(2) -0.035(3)
Cl1 0.0514(10) 0.0760(14) 0.0437(10) 0.0000(10) 0.0241(8) 0.0013(10)
O11 0.067(3) 0.079(4) 0.039(3) -0.001(3) 0.019(2) 0.005(3)
O12 0.120(5) 0.059(3) 0.102(4) -0.019(3) 0.073(4) -0.014(3)
O13 0.117(4) 0.130(6) 0.082(4) -0.030(4) 0.064(3) -0.052(4)
O14 0.064(4) 0.118(5) 0.078(4) -0.024(4) 0.001(3) 0.025(4)
O2W 0.096(4) 0.051(3) 0.045(3) -0.004(3) 0.029(3) -0.011(3)
O3W 0.058(3) 0.075(4) 0.039(3) -0.005(3) 0.014(2) -0.017(3)
O4W 0.126(6) 0.037(4) 0.064(4) 0.000 0.067(4) 0.000
O5W 0.055(6) 0.049(6) 0.092(7) -0.027(5) -0.037(5) -0.009(5)

loop_
_atom_type_symbol
_atom_type_description
_atom_type_scat_dispersion_real
_atom_type_scat_dispersion_imag
_atom_type_scat_source
C C 0.0033 0.0016 'International Tables Vol C Tables 4.2.6.8 and 6.1.1.4'
H H 0.0000 0.0000 'International Tables Vol C Tables 4.2.6.8 and 6.1.1.4'
N N 0.0061 0.0033 'International Tables Vol C Tables 4.2.6.8 and 6.1.1.4'
O O 0.0106 0.0060 'International Tables Vol C Tables 4.2.6.8 and 6.1.1.4'
S S 0.1246 0.1234 'International Tables Vol C Tables 4.2.6.8 and 6.1.1.4'
Cl Cl 0.1484 0.1585 'International Tables Vol C Tables 4.2.6.8 and 6.1.1.4'
Co Co 0.3494 0.9721 'International Tables Vol C Tables 4.2.6.8 and 6.1.1.4'

loop_
_geom_angle_atom_site_label_1
_geom_angle_atom_site_label_2
_geom_angle_atom_site_label_3
_geom_angle
_geom_angle_site_symmetry_1
_geom_angle_site_symmetry_3
N2A Co O1W 100.0(4) . .
O1W Co N3 170.3(3) . .
N2A Co N3A 78.7(5) . .
O1W Co N3A 176.8(5) . .
N2A Co N7 164.7(4) . .
O1W Co N7 91.30(19) . .
N3 Co N7 97.8(2) . .
N3A Co N7 89.5(4) . .
N2A Co N1 98.1(5) . .
O1W Co N1 87.78(19) . .
N3 Co N1 95.1(3) . .
N3A Co N1 95.3(5) . .
N7 Co N1 92.6(2) . .
N2A Co N6 93.6(5) . .
O1W Co N6 85.51(19) . .
N3 Co N6 93.3(3) . .
N3A Co N6 91.7(5) . .
N7 Co N6 76.82(19) . .
N1 Co N6 167.3(2) . .
O1W Co N2 92.8(2) . .
N3 Co N2 77.7(3) . .
N7 Co N2 169.9(3) . .
N1 Co N2 96.7(3) . .
N6 Co N2 94.3(3) . .
O1 S1 O2 116.2(3) . .
O1 S1 N1 110.1(3) . .
O2 S1 N1 111.0(3) . .
O1 S1 C1 111.8(3) . .
O2 S1 C1 110.1(3) . .
N1 S1 C1 95.7(3) . .
Co O1W H1W1 115(3) . .
Co O1W H1W2 129(3) . .
H1W1 O1W H1W2 107(3) . .
C7 N1 S1 111.9(4) . .
C7 N1 Co 125.8(4) . .
S1 N1 Co 122.1(3) . .
C26 N6 C30 118.6(5) . .
C26 N6 Co 126.9(4) . .
C30 N6 Co 114.2(4) . .
C35 N7 C31 117.9(6) . .
C35 N7 Co 127.2(4) . .
C31 N7 Co 114.7(4) . .
C36 N8 C38 117.4(7) . .
C43 N9 C37 117.4(7) . .
C6 C1 C2 122.1(6) . .
C6 C1 S1 108.2(4) . .
C2 C1 S1 129.7(5) . .
C3 C2 C1 117.3(6) . .
C3 C2 H2A 121.3 . .
C1 C2 H2A 121.3 . .
C2 C3 C4 120.3(6) . .
C2 C3 H3A 119.8 . .
C4 C3 H3A 119.8 . .
C5 C4 C3 122.0(6) . .
C5 C4 H4A 119.0 . .
C3 C4 H4A 119.0 . .
C4 C5 C6 118.1(6) . .
C4 C5 H5A 120.9 . .
C6 C5 H5A 120.9 . .
C5 C6 C1 120.1(6) . .
C5 C6 C7 128.3(6) . .
C1 C6 C7 111.5(5) . .
O3 C7 N1 125.3(6) . .
O3 C7 C6 122.1(6) . .
N1 C7 C6 112.6(5) . .
C8 N2 C12 117.5(8) . .
C8 N2 Co 128.0(6) . .
C12 N2 Co 114.4(5) . .
C17 N3 C13 117.2(8) . .
C17 N3 Co 127.9(7) . .
C13 N3 Co 114.9(5) . .
N2 C8 C9 123.4(8) . .
N2 C8 H8A 118.3 . .
C9 C8 H8A 118.3 . .
C10 C9 C8 119.4(8) . .
C10 C9 H9A 120.3 . .
C8 C9 H9A 120.3 . .
C9 C10 C11 119.4(8) . .
C9 C10 H10A 120.3 . .
C11 C10 H10A 120.3 . .
C10 C11 C12 117.0(7) . .
C10 C11 C18 124.6(8) . .
C12 C11 C18 118.4(7) . .
N2 C12 C11 123.3(7) . .
N2 C12 C13 117.2(7) . .
C11 C12 C13 119.5(7) . .
N3 C13 C14 121.5(8) . .
N3 C13 C12 115.8(7) . .
C14 C13 C12 122.7(8) . .
C13 C14 C15 119.4(9) . .
C13 C14 C19 117.8(8) . .
C15 C14 C19 122.8(8) . .
C16 C15 C14 118.8(9) . .
C16 C15 H15A 120.6 . .
C14 C15 H15A 120.6 . .
C15 C16 C17 119.1(9) . .
C15 C16 H16A 120.5 . .
C17 C16 H16A 120.5 . .
N3 C17 C16 123.9(10) . .
N3 C17 H17A 118.0 . .
C16 C17 H17A 118.0 . .
N4 C18 C19 122.5(8) . .
N4 C18 C11 115.8(8) . .
C19 C18 C11 121.7(8) . .
N5 C19 C18 122.8(9) . .
N5 C19 C14 117.2(8) . .
C18 C19 C14 119.9(7) . .
C18 N4 C20 114.7(8) . .
C19 N5 C25 116.2(8) . .
N4 C20 C21 117.2(5) . .
N4 C20 C25 122.8(5) . .
C21 C20 C25 120.0 . .
C20 C21 C22 120.0 . .
C20 C21 H21A 120.0 . .
C22 C21 H21A 120.0 . .
C21 C22 C23 120.0 . .
C21 C22 H22A 120.0 . .
C23 C22 H22A 120.0 . .
C24 C23 C22 120.0 . .
C24 C23 H23A 120.0 . .
C22 C23 H23A 120.0 . .
C25 C24 C23 120.0 . .
C25 C24 H24A 120.0 . .
C23 C24 H24A 120.0 . .
N5 C25 C24 119.0(5) . .
N5 C25 C20 121.0(5) . .
C24 C25 C20 120.0 . .
C8A N2A C12A 117.1(13) . .
C8A N2A Co 126.8(11) . .
C12A N2A Co 116.0(9) . .
C17A N3A C13A 118.2(14) . .
C17A N3A Co 129.1(12) . .
C13A N3A Co 112.8(9) . .
N2A C8A C9A 124.3(15) . .
N2A C8A H8AA 117.9 . .
C9A C8A H8AA 117.9 . .
C10A C9A C8A 119.2(14) . .
C10A C9A H9AA 120.4 . .
C8A C9A H9AA 120.4 . .
C9A C10A C11A 118.1(14) . .
C9A C10A H10B 121.0 . .
C11A C10A H10B 121.0 . .
C10A C11A C12A 119.2(12) . .
C10A C11A C18A 123.4(12) . .
C12A C11A C18A 117.5(12) . .
N2A C12A C11A 122.2(12) . .
N2A C12A C13A 116.4(11) . .
C11A C12A C13A 121.4(11) . .
N3A C13A C14A 122.9(12) . .
N3A C13A C12A 116.0(11) . .
C14A C13A C12A 121.1(12) . .
C13A C14A C15A 117.5(13) . .
C13A C14A C19A 117.5(12) . .
C15A C14A C19A 124.8(13) . .
C16A C15A C14A 118.2(15) . .
C16A C15A H15B 120.9 . .
C14A C15A H15B 120.9 . .
C15A C16A C17A 121.6(16) . .
C15A C16A H16B 119.2 . .
C17A C16A H16B 119.2 . .
N3A C17A C16A 121.6(17) . .
N3A C17A H17B 119.2 . .
C16A C17A H17B 119.2 . .
N4A C18A C19A 124.3(13) . .
N4A C18A C11A 114.6(13) . .
C19A C18A C11A 120.9(12) . .
N5A C19A C18A 121.6(13) . .
N5A C19A C14A 116.8(13) . .
C18A C19A C14A 121.4(12) . .
C18A N4A C20A 114.2(13) . .
C19A N5A C25A 115.1(13) . .
N4A C20A C21A 117.6(9) . .
N4A C20A C25A 122.3(9) . .
C21A C20A C25A 120.0 . .
C20A C21A C22A 120.0 . .
C20A C21A H21B 120.0 . .
C22A C21A H21B 120.0 . .
C23A C22A C21A 120.0 . .
C23A C22A H22B 120.0 . .
C21A C22A H22B 120.0 . .
C24A C23A C22A 120.0 . .
C24A C23A H23B 120.0 . .
C22A C23A H23B 120.0 . .
C23A C24A C25A 120.0 . .
C23A C24A H24B 120.0 . .
C25A C24A H24B 120.0 . .
N5A C25A C24A 117.9(9) . .
N5A C25A C20A 122.1(9) . .
C24A C25A C20A 120.0 . .
N6 C26 C27 122.6(6) . .
N6 C26 H26A 118.7 . .
C27 C26 H26A 118.7 . .
C28 C27 C26 118.7(7) . .
C28 C27 H27A 120.6 . .
C26 C27 H27A 120.6 . .
C27 C28 C29 120.3(6) . .
C27 C28 H28A 119.8 . .
C29 C28 H28A 119.8 . .
C28 C29 C30 117.5(6) . .
C28 C29 C36 123.1(6) . .
C30 C29 C36 119.3(6) . .
N6 C30 C29 122.2(6) . .
N6 C30 C31 116.3(5) . .
C29 C30 C31 121.5(6) . .
N7 C31 C32 123.5(6) . .
N7 C31 C30 116.9(5) . .
C32 C31 C30 119.6(6) . .
C31 C32 C33 117.1(6) . .
C31 C32 C37 119.7(6) . .
C33 C32 C37 123.2(6) . .
C34 C33 C32 118.5(6) . .
C34 C33 H33A 120.8 . .
C32 C33 H33A 120.8 . .
C33 C34 C35 121.0(7) . .
C33 C34 H34A 119.5 . .
C35 C34 H34A 119.5 . .
N7 C35 C34 121.9(7) . .
N7 C35 H35A 119.0 . .
C34 C35 H35A 119.0 . .
N8 C36 C37 122.7(6) . .
N8 C36 C29 118.9(6) . .
C37 C36 C29 118.4(6) . .
N9 C37 C36 121.0(6) . .
N9 C37 C32 117.6(6) . .
C36 C37 C32 121.5(6) . .
N8 C38 C39 119.5(8) . .
N8 C38 C43 120.7(7) . .
C39 C38 C43 119.9(7) . .
C40 C39 C38 118.5(10) . .
C40 C39 H39A 120.7 . .
C38 C39 H39A 120.7 . .
C39 C40 C41 121.9(9) . .
C39 C40 H40A 119.1 . .
C41 C40 H40A 119.1 . .
C40 C41 C42 122.5(8) . .
C40 C41 H41A 118.7 . .
C42 C41 H41A 118.7 . .
C41 C42 C43 117.4(9) . .
C41 C42 H42A 121.3 . .
C43 C42 H42A 121.3 . .
N9 C43 C42 119.3(8) . .
N9 C43 C38 120.9(6) . .
C42 C43 C38 119.8(7) . .
O13 Cl1 O14 113.5(6) . .
O13 Cl1 O11 107.8(4) . .
O14 Cl1 O11 108.8(4) . .
O13 Cl1 O12 106.1(5) . .
O14 Cl1 O12 108.0(5) . .
O11 Cl1 O12 112.8(4) . .
H2W1 O2W H2W2 101(3) . .
H3W1 O3W H3W2 104(3) . .
H4W1 O4W H4W2 103(3) . .
H5W2 O5W H5W1 104.7(8) . .

loop_
_geom_bond_atom_site_label_1
_geom_bond_atom_site_label_2
_geom_bond_distance
_geom_bond_site_symmetry_2
Co N2A 2.071(15) .
Co O1W 2.078(5) .
Co N3 2.112(8) .
Co N3A 2.136(15) .
Co N7 2.137(5) .
Co N1 2.144(5) .
Co N6 2.147(5) .
Co N2 2.159(8) .
S1 O1 1.419(5) .
S1 O2 1.430(5) .
S1 N1 1.636(5) .
S1 C1 1.754(6) .
O3 C7 1.234(8) .
O1W H1W1 0.812(17) .
O1W H1W2 0.812(18) .
N1 C7 1.360(8) .
N6 C26 1.315(8) .
N6 C30 1.355(8) .
N7 C35 1.332(8) .
N7 C31 1.343(8) .
N8 C36 1.311(8) .
N8 C38 1.338(9) .
N9 C43 1.334(10) .
N9 C37 1.336(8) .
C1 C6 1.377(9) .
C1 C2 1.389(9) .
C2 C3 1.374(9) .
C2 H2A 0.9500 .
C3 C4 1.383(10) .
C3 H3A 0.9500 .
C4 C5 1.372(9) .
C4 H4A 0.9500 .
C5 C6 1.373(9) .
C5 H5A 0.9500 .
C6 C7 1.486(9) .
N2 C8 1.322(10) .
N2 C12 1.334(10) .
N3 C17 1.321(11) .
N3 C13 1.383(10) .
C8 C9 1.371(11) .
C8 H8A 0.9500 .
C9 C10 1.370(12) .
C9 H9A 0.9500 .
C10 C11 1.379(11) .
C10 H10A 0.9500 .
C11 C12 1.412(11) .
C11 C18 1.460(11) .
C12 C13 1.465(11) .
C13 C14 1.388(11) .
C14 C15 1.388(13) .
C14 C19 1.479(12) .
C15 C16 1.368(14) .
C15 H15A 0.9500 .
C16 C17 1.388(13) .
C16 H16A 0.9500 .
C17 H17A 0.9500 .
C18 N4 1.349(11) .
C18 C19 1.404(12) .
C19 N5 1.334(11) .
N4 C20 1.387(9) .
N5 C25 1.381(10) .
C20 C21 1.3900 .
C20 C25 1.3900 .
C21 C22 1.3900 .
C21 H21A 0.9500 .
C22 C23 1.3900 .
C22 H22A 0.9500 .
C23 C24 1.3900 .
C23 H23A 0.9500 .
C24 C25 1.3900 .
C24 H24A 0.9500 .
N2A C8A 1.322(15) .
N2A C12A 1.335(14) .
N3A C17A 1.319(16) .
N3A C13A 1.370(15) .
C8A C9A 1.372(16) .
C8A H8AA 0.9500 .
C9A C10A 1.370(17) .
C9A H9AA 0.9500 .
C10A C11A 1.375(16) .
C10A H10B 0.9500 .
C11A C12A 1.404(15) .
C11A C18A 1.466(15) .
C12A C13A 1.471(15) .
C13A C14A 1.396(15) .
C14A C15A 1.398(17) .
C14A C19A 1.468(16) .
C15A C16A 1.365(19) .
C15A H15B 0.9500 .
C16A C17A 1.381(17) .
C16A H16B 0.9500 .
C17A H17B 0.9500 .
C18A N4A 1.340(16) .
C18A C19A 1.404(17) .
C19A N5A 1.346(15) .
N4A C20A 1.380(14) .
N5A C25A 1.387(15) .
C20A C21A 1.3900 .
C20A C25A 1.3900 .
C21A C22A 1.3900 .
C21A H21B 0.9500 .
C22A C23A 1.3900 .
C22A H22B 0.9500 .
C23A C24A 1.3900 .
C23A H23B 0.9500 .
C24A C25A 1.3900 .
C24A H24B 0.9500 .
C26 C27 1.398(9) .
C26 H26A 0.9500 .
C27 C28 1.351(10) .
C27 H27A 0.9500 .
C28 C29 1.390(10) .
C28 H28A 0.9500 .
C29 C30 1.391(9) .
C29 C36 1.477(9) .
C30 C31 1.452(9) .
C31 C32 1.399(9) .
C32 C33 1.414(10) .
C32 C37 1.442(9) .
C33 C34 1.349(10) .
C33 H33A 0.9500 .
C34 C35 1.387(10) .
C34 H34A 0.9500 .
C35 H35A 0.9500 .
C36 C37 1.414(10) .
C38 C39 1.437(11) .
C38 C43 1.442(12) .
C39 C40 1.371(12) .
C39 H39A 0.9500 .
C40 C41 1.391(14) .
C40 H40A 0.9500 .
C41 C42 1.401(13) .
C41 H41A 0.9500 .
C42 C43 1.431(10) .
C42 H42A 0.9500 .
Cl1 O13 1.379(7) .
Cl1 O14 1.396(7) .
Cl1 O11 1.431(6) .
Cl1 O12 1.470(7) .
O2W H2W1 0.824(18) .
O2W H2W2 0.850(19) .
O3W H3W1 0.819(17) .
O3W H3W2 0.825(19) .
O4W H4W1 0.822(19) .
O4W H4W2 0.842(17) .
O5W H5W2 0.821(5) .
O5W H5W1 0.819(5) .

loop_
_geom_hbond_atom_site_label_D
_geom_hbond_atom_site_label_H
_geom_hbond_atom_site_label_A
_geom_hbond_distance_DH
_geom_hbond_distance_HA
_geom_hbond_distance_DA
_geom_hbond_angle_DHA
_geom_hbond_site_symmetry_A
O1W H1W1 O3 0.812(17) 1.93(3) 2.616(6) 142(4) .
O1W H1W2 O2W 0.812(18) 1.90(2) 2.706(8) 174(4) .
C2 H2A N8 0.95 2.60 3.541(9) 171.8 4_545
C8 H8A O11 0.95 2.50 3.229(10) 133.6 7_566
C9 H9A O13 0.95 2.41 3.326(11) 161.8 7_566
C17A H17B N7 0.95 2.63 3.158(19) 115.9 .
C26 H26A N2A 0.95 2.70 3.241(18) 117.2 .
C26 H26A O12 0.95 2.56 3.417(10) 149.8 .
C26 H26A O13 0.95 2.57 3.177(10) 121.7 .
O2W H2W1 O11 0.824(18) 2.07(2) 2.867(8) 163(6) 7_566
O2W H2W2 O3W 0.850(19) 1.88(2) 2.715(9) 170(6) .
O3W H3W1 O2 0.819(17) 2.06(2) 2.849(7) 162(5) 4
O3W H3W2 O13 0.825(19) 2.20(2) 2.988(9) 159(4) .
O4W H4W1 O3 0.822(19) 2.598(18) 3.359(6) 155(3) 3_455
O5W H5W2 O5W 0.821(5) 2.035(15) 2.596(18) 125.2(14) 2

loop_
_geom_torsion_atom_site_label_1
_geom_torsion_atom_site_label_2
_geom_torsion_atom_site_label_3
_geom_torsion_atom_site_label_4
_geom_torsion
_geom_torsion_site_symmetry_1
_geom_torsion_site_symmetry_2
_geom_torsion_site_symmetry_3
_geom_torsion_site_symmetry_4
O1 S1 N1 C7 116.5(5) . . . .
O2 S1 N1 C7 -113.3(5) . . . .
C1 S1 N1 C7 0.8(5) . . . .
O1 S1 N1 Co -58.9(4) . . . .
O2 S1 N1 Co 71.2(4) . . . .
C1 S1 N1 Co -174.6(3) . . . .
O1 S1 C1 C6 -115.8(4) . . . .
O2 S1 C1 C6 113.5(5) . . . .
N1 S1 C1 C6 -1.4(5) . . . .
O1 S1 C1 C2 64.1(6) . . . .
O2 S1 C1 C2 -66.6(6) . . . .
N1 S1 C1 C2 178.5(6) . . . .
C6 C1 C2 C3 -1.4(9) . . . .
S1 C1 C2 C3 178.7(5) . . . .
C1 C2 C3 C4 0.7(9) . . . .
C2 C3 C4 C5 0.5(10) . . . .
C3 C4 C5 C6 -1.0(10) . . . .
C4 C5 C6 C1 0.3(9) . . . .
C4 C5 C6 C7 179.4(6) . . . .
C2 C1 C6 C5 0.9(9) . . . .
S1 C1 C6 C5 -179.2(5) . . . .
C2 C1 C6 C7 -178.3(5) . . . .
S1 C1 C6 C7 1.6(6) . . . .
S1 N1 C7 O3 -179.7(5) . . . .
Co N1 C7 O3 -4.4(9) . . . .
S1 N1 C7 C6 0.0(7) . . . .
Co N1 C7 C6 175.3(4) . . . .
C5 C6 C7 O3 -0.5(10) . . . .
C1 C6 C7 O3 178.6(6) . . . .
C5 C6 C7 N1 179.7(6) . . . .
C1 C6 C7 N1 -1.1(7) . . . .
C12 N2 C8 C9 0.6(15) . . . .
Co N2 C8 C9 -176.3(8) . . . .
N2 C8 C9 C10 -0.4(16) . . . .
C8 C9 C10 C11 -0.2(14) . . . .
C9 C10 C11 C12 0.5(13) . . . .
C9 C10 C11 C18 -179.6(9) . . . .
C8 N2 C12 C11 -0.2(14) . . . .
Co N2 C12 C11 177.1(7) . . . .
C8 N2 C12 C13 -178.8(9) . . . .
Co N2 C12 C13 -1.5(11) . . . .
C10 C11 C12 N2 -0.4(14) . . . .
C18 C11 C12 N2 179.7(9) . . . .
C10 C11 C12 C13 178.2(8) . . . .
C18 C11 C12 C13 -1.6(13) . . . .
C17 N3 C13 C14 -0.3(14) . . . .
Co N3 C13 C14 179.1(7) . . . .
C17 N3 C13 C12 179.4(9) . . . .
Co N3 C13 C12 -1.1(11) . . . .
N2 C12 C13 N3 1.8(13) . . . .
C11 C12 C13 N3 -176.9(8) . . . .
N2 C12 C13 C14 -178.5(9) . . . .
C11 C12 C13 C14 2.8(14) . . . .
N3 C13 C14 C15 -2.6(14) . . . .
C12 C13 C14 C15 177.7(9) . . . .
N3 C13 C14 C19 179.0(8) . . . .
C12 C13 C14 C19 -0.7(14) . . . .
C13 C14 C15 C16 3.8(15) . . . .
C19 C14 C15 C16 -178.0(9) . . . .
C14 C15 C16 C17 -2.1(16) . . . .
C13 N3 C17 C16 2.1(16) . . . .
Co N3 C17 C16 -177.3(9) . . . .
C15 C16 C17 N3 -0.9(18) . . . .
C10 C11 C18 N4 -0.8(13) . . . .
C12 C11 C18 N4 179.1(8) . . . .
C10 C11 C18 C19 178.5(9) . . . .
C12 C11 C18 C19 -1.7(13) . . . .
N4 C18 C19 N5 0.4(14) . . . .
C11 C18 C19 N5 -178.7(8) . . . .
N4 C18 C19 C14 -177.0(8) . . . .
C11 C18 C19 C14 3.8(13) . . . .
C13 C14 C19 N5 179.8(8) . . . .
C15 C14 C19 N5 1.5(14) . . . .
C13 C14 C19 C18 -2.6(13) . . . .
C15 C14 C19 C18 179.1(9) . . . .
C19 C18 N4 C20 -0.6(12) . . . .
C11 C18 N4 C20 178.6(7) . . . .
C18 C19 N5 C25 0.6(13) . . . .
C14 C19 N5 C25 178.1(7) . . . .
C18 N4 C20 C21 -179.2(6) . . . .
C18 N4 C20 C25 -0.1(9) . . . .
N4 C20 C21 C22 179.1(6) . . . .
C25 C20 C21 C22 0.0 . . . .
C20 C21 C22 C23 0.0 . . . .
C21 C22 C23 C24 0.0 . . . .
C22 C23 C24 C25 0.0 . . . .
C19 N5 C25 C24 178.9(6) . . . .
C19 N5 C25 C20 -1.3(10) . . . .
C23 C24 C25 N5 179.8(7) . . . .
C23 C24 C25 C20 0.0 . . . .
N4 C20 C25 N5 1.1(8) . . . .
C21 C20 C25 N5 -179.8(7) . . . .
N4 C20 C25 C24 -179.1(6) . . . .
C21 C20 C25 C24 0.0 . . . .
C12A N2A C8A C9A 1(3) . . . .
Co N2A C8A C9A -176.3(16) . . . .
N2A C8A C9A C10A -2(3) . . . .
C8A C9A C10A C11A 1(3) . . . .
C9A C10A C11A C12A 1(3) . . . .
C9A C10A C11A C18A -177.9(17) . . . .
C8A N2A C12A C11A 1(3) . . . .
Co N2A C12A C11A 178.6(14) . . . .
C8A N2A C12A C13A 179.1(17) . . . .
Co N2A C12A C13A -3(2) . . . .
C10A C11A C12A N2A -2(3) . . . .
C18A C11A C12A N2A 177.1(17) . . . .
C10A C11A C12A C13A 179.9(17) . . . .
C18A C11A C12A C13A -1(3) . . . .
C17A N3A C13A C14A -1(3) . . . .
Co N3A C13A C14A 178.1(14) . . . .
C17A N3A C13A C12A -179.3(18) . . . .
Co N3A C13A C12A 0(2) . . . .
N2A C12A C13A N3A 2(2) . . . .
C11A C12A C13A N3A -179.5(17) . . . .
N2A C12A C13A C14A -176.2(17) . . . .
C11A C12A C13A C14A 2(3) . . . .
N3A C13A C14A C15A 2(3) . . . .
C12A C13A C14A C15A -179.9(17) . . . .
N3A C13A C14A C19A 177.4(17) . . . .
C12A C13A C14A C19A -4(3) . . . .
C13A C14A C15A C16A -3(3) . . . .
C19A C14A C15A C16A -178.0(18) . . . .
C14A C15A C16A C17A 3(3) . . . .
C13A N3A C17A C16A 1(3) . . . .
Co N3A C17A C16A -177.8(17) . . . .
C15A C16A C17A N3A -2(4) . . . .
C10A C11A C18A N4A -3(3) . . . .
C12A C11A C18A N4A 178.0(16) . . . .
C10A C11A C18A C19A -178.4(17) . . . .
C12A C11A C18A C19A 3(2) . . . .
N4A C18A C19A N5A 5(3) . . . .
C11A C18A C19A N5A -179.6(16) . . . .
N4A C18A C19A C14A -179.9(16) . . . .
C11A C18A C19A C14A -5(3) . . . .
C13A C14A C19A N5A -179.4(16) . . . .
C15A C14A C19A N5A -4(3) . . . .
C13A C14A C19A C18A 6(3) . . . .
C15A C14A C19A C18A -178.9(18) . . . .
C19A C18A N4A C20A -3(2) . . . .
C11A C18A N4A C20A -178.3(14) . . . .
C18A C19A N5A C25A -7(2) . . . .
C14A C19A N5A C25A 178.4(15) . . . .
C18A N4A C20A C21A -179.9(12) . . . .
C18A N4A C20A C25A 3.0(19) . . . .
N4A C20A C21A C22A -177.2(12) . . . .
C25A C20A C21A C22A 0.0 . . . .
C20A C21A C22A C23A 0.0 . . . .
C21A C22A C23A C24A 0.0 . . . .
C22A C23A C24A C25A 0.0 . . . .
C19A N5A C25A C24A -175.4(12) . . . .
C19A N5A C25A C20A 7(2) . . . .
C23A C24A C25A N5A -177.9(13) . . . .
C23A C24A C25A C20A 0.0 . . . .
N4A C20A C25A N5A -5.1(16) . . . .
C21A C20A C25A N5A 177.8(14) . . . .
N4A C20A C25A C24A 177.1(12) . . . .
C21A C20A C25A C24A 0.0 . . . .
C30 N6 C26 C27 0.6(10) . . . .
Co N6 C26 C27 174.0(5) . . . .
N6 C26 C27 C28 -1.6(11) . . . .
C26 C27 C28 C29 0.7(11) . . . .
C27 C28 C29 C30 1.0(10) . . . .
C27 C28 C29 C36 178.4(7) . . . .
C26 N6 C30 C29 1.2(9) . . . .
Co N6 C30 C29 -173.0(5) . . . .
C26 N6 C30 C31 -177.6(6) . . . .
Co N6 C30 C31 8.2(7) . . . .
C28 C29 C30 N6 -2.0(9) . . . .
C36 C29 C30 N6 -179.5(6) . . . .
C28 C29 C30 C31 176.8(6) . . . .
C36 C29 C30 C31 -0.7(9) . . . .
C35 N7 C31 C32 -1.3(9) . . . .
Co N7 C31 C32 174.9(5) . . . .
C35 N7 C31 C30 177.4(5) . . . .
Co N7 C31 C30 -6.4(7) . . . .
N6 C30 C31 N7 -1.3(8) . . . .
C29 C30 C31 N7 179.9(6) . . . .
N6 C30 C31 C32 177.5(5) . . . .
C29 C30 C31 C32 -1.3(9) . . . .
N7 C31 C32 C33 2.1(9) . . . .
C30 C31 C32 C33 -176.6(6) . . . .
N7 C31 C32 C37 -178.2(6) . . . .
C30 C31 C32 C37 3.1(9) . . . .
C31 C32 C33 C34 -0.9(9) . . . .
C37 C32 C33 C34 179.4(6) . . . .
C32 C33 C34 C35 -0.9(10) . . . .
C31 N7 C35 C34 -0.6(9) . . . .
Co N7 C35 C34 -176.2(5) . . . .
C33 C34 C35 N7 1.7(11) . . . .
C38 N8 C36 C37 -0.5(9) . . . .
C38 N8 C36 C29 179.6(6) . . . .
C28 C29 C36 N8 3.5(10) . . . .
C30 C29 C36 N8 -179.2(6) . . . .
C28 C29 C36 C37 -176.4(6) . . . .
C30 C29 C36 C37 0.9(9) . . . .
C43 N9 C37 C36 0.0(9) . . . .
C43 N9 C37 C32 179.7(6) . . . .
N8 C36 C37 N9 0.7(10) . . . .
C29 C36 C37 N9 -179.4(6) . . . .
N8 C36 C37 C32 -179.0(6) . . . .
C29 C36 C37 C32 0.9(9) . . . .
C31 C32 C37 N9 177.3(6) . . . .
C33 C32 C37 N9 -2.9(9) . . . .
C31 C32 C37 C36 -2.9(9) . . . .
C33 C32 C37 C36 176.8(6) . . . .
C36 N8 C38 C39 178.5(6) . . . .
C36 N8 C38 C43 -0.3(10) . . . .
N8 C38 C39 C40 -179.5(7) . . . .
C43 C38 C39 C40 -0.6(11) . . . .
C38 C39 C40 C41 -0.2(13) . . . .
C39 C40 C41 C42 0.3(13) . . . .
C40 C41 C42 C43 0.5(11) . . . .
C37 N9 C43 C42 180.0(6) . . . .
C37 N9 C43 C38 -0.8(9) . . . .
C41 C42 C43 N9 178.0(7) . . . .
C41 C42 C43 C38 -1.3(10) . . . .
N8 C38 C43 N9 1.0(10) . . . .
C39 C38 C43 N9 -177.8(7) . . . .
N8 C38 C43 C42 -179.7(6) . . . .
C39 C38 C43 C42 1.4(10) . . . .
